data_1524178
loop_
_publ_author_name
'Cabri, J.C.'
'Rosenzweig, A.'
'Pinch, W.W.'

_publ_section_title
;
 Platin-group minerals from Onverwacht. I. Pt - Fe - Cu - Ni alloys
;
_journal_name_full 'Canadian Mineralogist'
_journal_page_first 380
_journal_page_last 384
_journal_volume 15
_journal_year 1977
_chemical_formula_sum 'Cu0.25 Fe0.5 Ni0.25 Pt'
_chemical_name_systematic '(Cu0.25 Fe0.5 Ni0.25) Pt'
_space_group_IT_number 123
_symmetry_space_group_name_Hall '-P 4 2'
_symmetry_space_group_name_H-M 'P 4/m m m'
_cell_angle_alpha 90
_cell_angle_beta 90
_cell_angle_gamma 90
_cell_formula_units_Z 1
_cell_length_a 2.741
_cell_length_b 2.741
_cell_length_c 3.644
_cell_volume 27.378
_citation_journal_id_ASTM CAMIA6
_cod_data_source_file Cabri_CAMIA6_1977_1418.cif
_cod_data_source_block Cu0.25Fe0.5Ni0.25Pt1
_cod_original_cell_volume 27.37767
_cod_original_formula_sum 'Cu0.25 Fe0.5 Ni0.25 Pt1'
_cod_database_code 1524178

loop_
_symmetry_equiv_pos_as_xyz
x,y,z
-y,x,z
-x,-y,z
y,-x,z
x,-y,-z
y,x,-z
-x,y,-z
-y,-x,-z
-x,-y,-z
y,-x,-z
x,y,-z
-y,x,-z
-x,y,z
-y,-x,z
x,-y,z
y,x,z

loop_
_atom_site_label
_atom_site_type_symbol
_atom_site_fract_x
_atom_site_fract_y
_atom_site_fract_z
_atom_site_occupancy
_atom_site_U_iso_or_equiv
Pt1 Pt 0.5 0.5 0.5 1 0.0
Fe1 Fe 0 0 0 0.5 0.0
Cu1 Cu 0 0 0 0.25 0.0
Ni1 Ni 0 0 0 0.25 0.0
